data_1553959
loop_
_publ_author_name
'Chen, Wei'
'Zhang, Yicheng'
'Li, Pinhua'
'Wang, Lei'

_publ_section_title
;
 tert-Butyl peroxybenzoate mediated formation of 3-alkylated quinolines
 from N-propargylamines via a cascade radical addition/cyclization
 reaction
;
_journal_issue 5
_journal_name_full 'Organic Chemistry Frontiers'
_journal_page_first 855
_journal_paper_doi 10.1039/C7QO01052D
_journal_volume 5
_journal_year 2018
_chemical_formula_sum 'C20 H19 N O2'
_chemical_formula_weight 305.36
_space_group_IT_number 14
_space_group_name_Hall '-P 2ybc'
_space_group_name_H-M_alt 'P 1 21/c 1'
_symmetry_cell_setting monoclinic
_symmetry_space_group_name_Hall '-P 2ybc'
_symmetry_space_group_name_H-M 'P 1 21/c 1'
_atom_sites_solution_hydrogens geom
_atom_sites_solution_primary direct
_atom_sites_solution_secondary difmap
_audit_creation_method SHELXL-97
_audit_update_record
;
2017-09-25 deposited with the CCDC.
2017-12-01 downloaded from the CCDC.
;
_cell_angle_alpha 90.00
_cell_angle_beta 103.3590(10)
_cell_angle_gamma 90.00
_cell_formula_units_Z 4
_cell_length_a 7.6879(3)
_cell_length_b 13.3936(5)
_cell_length_c 15.6960(6)
_cell_measurement_reflns_used 9907
_cell_measurement_temperature 296(2)
_cell_measurement_theta_max 27.4697
_cell_measurement_theta_min 3.0420
_cell_volume 1572.46(10)
_computing_cell_refinement 'Bruker SMART'
_computing_data_collection 'Bruker SMART APEX II'
_computing_data_reduction 'Bruker SAINT'
_computing_molecular_graphics 'Bruker SHELXTL'
_computing_publication_material 'Bruker SHELXTL'
_computing_structure_refinement 'SHELXL-97 (Sheldrick, 2008)'
_computing_structure_solution 'SHELXS-97 (Sheldrick, 2008)'
_diffrn_ambient_temperature 296(2)
_diffrn_measured_fraction_theta_full 0.999
_diffrn_measured_fraction_theta_max 0.999
_diffrn_measurement_device_type 'Bruker APEX II area detector'
_diffrn_measurement_method '\w scans'
_diffrn_radiation_monochromator graphite
_diffrn_radiation_source 'fine-focus sealed tube'
_diffrn_radiation_type MoK\a
_diffrn_radiation_wavelength 0.71073
_diffrn_reflns_av_R_equivalents 0.0360
_diffrn_reflns_av_unetI/netI 0.0180
_diffrn_reflns_limit_h_max 9
_diffrn_reflns_limit_h_min -9
_diffrn_reflns_limit_k_max 15
_diffrn_reflns_limit_k_min -15
_diffrn_reflns_limit_l_max 17
_diffrn_reflns_limit_l_min -18
_diffrn_reflns_number 24512
_diffrn_reflns_theta_full 24.99
_diffrn_reflns_theta_max 24.99
_diffrn_reflns_theta_min 3.04
_exptl_absorpt_coefficient_mu 0.083
_exptl_absorpt_correction_T_max 0.9893
_exptl_absorpt_correction_T_min 0.9877
_exptl_absorpt_correction_type multi-scan
_exptl_absorpt_process_details SADABS
_exptl_crystal_colour colorless
_exptl_crystal_density_diffrn 1.290
_exptl_crystal_density_method 'not measured'
_exptl_crystal_description block
_exptl_crystal_F_000 648
_exptl_crystal_size_max 0.15
_exptl_crystal_size_mid 0.15
_exptl_crystal_size_min 0.13
_refine_diff_density_max 0.233
_refine_diff_density_min -0.202
_refine_diff_density_rms 0.047
_refine_ls_extinction_coef 0.017(2)
_refine_ls_extinction_expression Fc^*^=kFc[1+0.001xFc^2^\l^3^/sin(2\q)]^-1/4^
_refine_ls_extinction_method SHELXL
_refine_ls_goodness_of_fit_ref 1.034
_refine_ls_hydrogen_treatment mixed
_refine_ls_matrix_type full
_refine_ls_number_parameters 210
_refine_ls_number_reflns 2760
_refine_ls_number_restraints 0
_refine_ls_restrained_S_all 1.034
_refine_ls_R_factor_all 0.0535
_refine_ls_R_factor_gt 0.0399
_refine_ls_shift/su_max 0.001
_refine_ls_shift/su_mean 0.000
_refine_ls_structure_factor_coef Fsqd
_refine_ls_weighting_details 'calc w=1/[\s^2^(Fo^2^)+(0.0574P)^2^+0.3894P] where P=(Fo^2^+2Fc^2^)/3'
_refine_ls_weighting_scheme calc
_refine_ls_wR_factor_gt 0.0985
_refine_ls_wR_factor_ref 0.1099
_reflns_number_gt 2223
_reflns_number_total 2760
_reflns_threshold_expression >2sigma(I)
_cod_data_source_file c7qo01052d2.cif
_cod_data_source_block 20160708e_0m
_cod_depositor_comments
;
The following automatic conversions were performed:

data item '_exptl_absorpt_correction_type' value 'Multi-scan' was
changed to 'multi-scan' in accordance with the
/home/saulius/struct/COD-crude-data/automatic-downloads/DataCite-retrospective/RSC/depositions/lib/dictionaries/cif_core.dic
dictionary named 'cif_core.dic' version 2.4.2 last updated on
2011-04-26.

data item '_symmetry_cell_setting' value 'Monoclinic' was changed to
'monoclinic' in accordance with the
/home/saulius/struct/COD-crude-data/automatic-downloads/DataCite-retrospective/RSC/depositions/lib/dictionaries/cif_core.dic
dictionary named 'cif_core.dic' version 2.4.2 last updated on
2011-04-26.

Automatic conversion script
Id: cif_fix_values 6909 2019-04-08 15:41:33Z antanas 
;
_cod_original_sg_symbol_H-M 'P 21/c'
_cod_database_code 1553959

loop_
_symmetry_equiv_pos_as_xyz
'x, y, z'
'-x, y+1/2, -z+1/2'
'-x, -y, -z'
'x, -y-1/2, z-1/2'

loop_
_atom_site_label
_atom_site_type_symbol
_atom_site_fract_x
_atom_site_fract_y
_atom_site_fract_z
_atom_site_U_iso_or_equiv
_atom_site_adp_type
_atom_site_occupancy
_atom_site_symmetry_multiplicity
_atom_site_calc_flag
_atom_site_refinement_flags
C1 C 0.5185(2) 0.09821(12) 0.85096(10) 0.0409(4) Uani 1 1 d .
H1 H 0.5205 0.0310 0.8362 0.049 Uiso 1 1 calc R
C2 C 0.40521(19) 0.12642(11) 0.90602(9) 0.0350(4) Uani 1 1 d .
C3 C 0.40350(18) 0.22537(11) 0.93078(9) 0.0328(3) Uani 1 1 d .
C4 C 0.5113(2) 0.39882(12) 0.91274(11) 0.0429(4) Uani 1 1 d .
H4 H 0.4444 0.4242 0.9502 0.051 Uiso 1 1 calc R
C5 C 0.6101(2) 0.46204(14) 0.87510(13) 0.0524(5) Uani 1 1 d .
H5 H 0.6087 0.5302 0.8864 0.063 Uiso 1 1 calc R
C6 C 0.7140(2) 0.42553(14) 0.81944(12) 0.0535(5) Uani 1 1 d .
H6 H 0.7807 0.4694 0.7939 0.064 Uiso 1 1 calc R
C7 C 0.7175(2) 0.32589(14) 0.80271(11) 0.0478(4) Uani 1 1 d .
H7 H 0.7885 0.3022 0.7665 0.057 Uiso 1 1 calc R
C8 C 0.6148(2) 0.25801(12) 0.83961(10) 0.0375(4) Uani 1 1 d .
C9 C 0.50892(19) 0.29455(11) 0.89561(9) 0.0344(4) Uani 1 1 d .
C10 C 0.29433(19) 0.25967(10) 0.99279(9) 0.0323(3) Uani 1 1 d .
C11 C 0.1370(2) 0.31266(12) 0.96318(10) 0.0410(4) Uani 1 1 d .
H11 H 0.1008 0.3283 0.9040 0.049 Uiso 1 1 calc R
C12 C 0.0321(2) 0.34304(12) 1.01951(10) 0.0412(4) Uani 1 1 d .
H12 H -0.0731 0.3783 0.9982 0.049 Uiso 1 1 calc R
C13 C 0.08555(19) 0.32044(11) 1.10758(10) 0.0350(4) Uani 1 1 d .
C14 C 0.2432(2) 0.26857(12) 1.13840(10) 0.0383(4) Uani 1 1 d .
H14 H 0.2802 0.2539 1.1977 0.046 Uiso 1 1 calc R
C15 C 0.34578(19) 0.23855(11) 1.08173(10) 0.0368(4) Uani 1 1 d .
H15 H 0.4512 0.2036 1.1034 0.044 Uiso 1 1 calc R
C16 C -0.1684(2) 0.40077(15) 1.14136(13) 0.0576(5) Uani 1 1 d .
H16A H -0.1418 0.4636 1.1178 0.086 Uiso 1 1 calc R
H16B H -0.2202 0.4124 1.1906 0.086 Uiso 1 1 calc R
H16C H -0.2514 0.3643 1.0972 0.086 Uiso 1 1 calc R
C17 C 0.2834(2) 0.05113(11) 0.93316(10) 0.0380(4) Uani 1 1 d .
H17 H 0.2928 0.0569 0.9963 0.046 Uiso 1 1 calc R
C18 C 0.0876(2) 0.06066(14) 0.88508(13) 0.0540(5) Uani 1 1 d .
H18A H 0.0765 0.0915 0.8281 0.065 Uiso 1 1 calc R
H18B H 0.0214 0.1000 0.9187 0.065 Uiso 1 1 calc R
C19 C 0.0207(3) -0.04707(15) 0.87579(15) 0.0634(5) Uani 1 1 d .
H19A H -0.0747 -0.0568 0.9060 0.076 Uiso 1 1 calc R
H19B H -0.0229 -0.0648 0.8146 0.076 Uiso 1 1 calc R
C20 C 0.1819(3) -0.10810(14) 0.91714(13) 0.0548(5) Uani 1 1 d .
H20A H 0.1810 -0.1242 0.9773 0.066 Uiso 1 1 calc R
H20B H 0.1842 -0.1698 0.8850 0.066 Uiso 1 1 calc R
N1 N 0.62128(18) 0.15910(10) 0.81895(9) 0.0440(4) Uani 1 1 d .
O1 O -0.00840(15) 0.34464(9) 1.16875(7) 0.0487(3) Uani 1 1 d .
O2 O 0.33310(16) -0.04754(8) 0.91374(8) 0.0497(3) Uani 1 1 d .

loop_
_atom_site_aniso_label
_atom_site_aniso_U_11
_atom_site_aniso_U_22
_atom_site_aniso_U_33
_atom_site_aniso_U_23
_atom_site_aniso_U_13
_atom_site_aniso_U_12
C1 0.0438(9) 0.0408(9) 0.0412(9) -0.0064(7) 0.0164(7) -0.0028(7)
C2 0.0343(8) 0.0380(8) 0.0337(8) -0.0010(6) 0.0099(6) -0.0024(6)
C3 0.0301(7) 0.0358(8) 0.0328(8) 0.0018(6) 0.0083(6) -0.0009(6)
C4 0.0406(9) 0.0389(9) 0.0498(10) 0.0020(7) 0.0117(7) -0.0030(7)
C5 0.0508(10) 0.0420(9) 0.0640(12) 0.0097(8) 0.0125(9) -0.0084(8)
C6 0.0475(10) 0.0588(12) 0.0542(11) 0.0166(9) 0.0121(8) -0.0159(9)
C7 0.0410(9) 0.0670(12) 0.0382(9) 0.0048(8) 0.0149(7) -0.0109(8)
C8 0.0325(8) 0.0487(9) 0.0312(8) 0.0018(7) 0.0070(6) -0.0050(7)
C9 0.0301(7) 0.0396(8) 0.0326(8) 0.0029(6) 0.0053(6) -0.0026(6)
C10 0.0329(8) 0.0292(7) 0.0365(8) -0.0017(6) 0.0112(6) -0.0037(6)
C11 0.0421(9) 0.0481(9) 0.0335(8) 0.0046(7) 0.0102(7) 0.0044(7)
C12 0.0352(8) 0.0445(9) 0.0448(10) 0.0041(7) 0.0113(7) 0.0076(7)
C13 0.0364(8) 0.0328(8) 0.0391(9) -0.0057(6) 0.0153(7) -0.0045(6)
C14 0.0395(8) 0.0435(9) 0.0316(8) 0.0000(6) 0.0075(7) -0.0023(7)
C15 0.0317(8) 0.0378(8) 0.0408(9) 0.0006(7) 0.0083(7) 0.0008(6)
C16 0.0523(11) 0.0644(12) 0.0639(12) -0.0010(9) 0.0295(9) 0.0139(9)
C17 0.0447(9) 0.0334(8) 0.0398(9) -0.0033(6) 0.0179(7) -0.0027(7)
C18 0.0422(10) 0.0540(11) 0.0671(12) 0.0086(9) 0.0154(9) -0.0051(8)
C19 0.0521(11) 0.0663(13) 0.0724(13) -0.0043(10) 0.0158(10) -0.0232(10)
C20 0.0651(12) 0.0419(10) 0.0653(12) -0.0073(8) 0.0312(10) -0.0168(9)
N1 0.0432(8) 0.0526(9) 0.0410(8) -0.0055(6) 0.0196(6) -0.0062(6)
O1 0.0473(7) 0.0602(8) 0.0434(7) -0.0040(5) 0.0205(5) 0.0084(6)
O2 0.0512(7) 0.0345(6) 0.0688(8) -0.0035(5) 0.0249(6) -0.0038(5)

loop_
_atom_type_symbol
_atom_type_description
_atom_type_scat_dispersion_real
_atom_type_scat_dispersion_imag
_atom_type_scat_source
C C 0.0033 0.0016 'International Tables Vol C Tables 4.2.6.8 and 6.1.1.4'
H H 0.0000 0.0000 'International Tables Vol C Tables 4.2.6.8 and 6.1.1.4'
N N 0.0061 0.0033 'International Tables Vol C Tables 4.2.6.8 and 6.1.1.4'
O O 0.0106 0.0060 'International Tables Vol C Tables 4.2.6.8 and 6.1.1.4'

loop_
_geom_angle_atom_site_label_1
_geom_angle_atom_site_label_2
_geom_angle_atom_site_label_3
_geom_angle
N1 C1 C2 125.34(15)
C3 C2 C1 118.40(14)
C3 C2 C17 121.10(13)
C1 C2 C17 120.43(14)
C2 C3 C9 118.16(13)
C2 C3 C10 121.36(13)
C9 C3 C10 120.49(13)
C5 C4 C9 120.89(16)
C4 C5 C6 120.64(17)
C7 C6 C5 120.13(16)
C6 C7 C8 120.89(16)
N1 C8 C7 118.11(14)
N1 C8 C9 122.68(14)
C7 C8 C9 119.21(15)
C8 C9 C4 118.22(14)
C8 C9 C3 118.43(14)
C4 C9 C3 123.34(14)
C15 C10 C11 117.70(13)
C15 C10 C3 121.25(13)
C11 C10 C3 121.05(13)
C12 C11 C10 121.78(14)
C13 C12 C11 119.40(14)
O1 C13 C12 124.59(14)
O1 C13 C14 115.84(14)
C12 C13 C14 119.57(14)
C15 C14 C13 120.43(14)
C14 C15 C10 121.12(14)
O2 C17 C2 110.19(12)
O2 C17 C18 104.72(13)
C2 C17 C18 114.32(13)
C17 C18 C19 103.90(15)
C20 C19 C18 104.30(15)
O2 C20 C19 105.81(15)
C1 N1 C8 116.90(13)
C13 O1 C16 118.29(13)
C20 O2 C17 104.90(12)

loop_
_geom_bond_atom_site_label_1
_geom_bond_atom_site_label_2
_geom_bond_distance
C1 N1 1.313(2)
C1 C2 1.413(2)
C2 C3 1.382(2)
C2 C17 1.503(2)
C3 C9 1.424(2)
C3 C10 1.497(2)
C4 C5 1.360(2)
C4 C9 1.421(2)
C5 C6 1.401(3)
C6 C7 1.362(3)
C7 C8 1.413(2)
C8 N1 1.368(2)
C8 C9 1.416(2)
C10 C15 1.389(2)
C10 C11 1.386(2)
C11 C12 1.388(2)
C12 C13 1.382(2)
C13 O1 1.3671(17)
C13 C14 1.384(2)
C14 C15 1.378(2)
C16 O1 1.421(2)
C17 O2 1.4281(18)
C17 C18 1.525(2)
C18 C19 1.527(3)
C19 C20 1.501(3)
C20 O2 1.429(2)
